data_7206266
loop_
_publ_author_name
'Lee, Hong-Jyun'
'Cheng, Pi-Yun'
'Chen, Chih-Yuan'
'Shen, Jiun-Shian'
'Nandi, Debkumar'
'Lee, Hon Man'

_publ_section_title
;
 Controlled assembly of an unprecedented 2D + 3D interpenetrated array
 of (4,4)-connected and pcu topologies
;
_journal_issue 15
_journal_name_full CrystEngComm
_journal_page_first 4814
_journal_paper_doi 10.1039/c1ce05247k
_journal_volume 13
_journal_year 2011
_chemical_formula_moiety 'C40 H28 Co N10 O6, 2(C H2 Cl2)'
_chemical_formula_sum 'C42 H32 Cl4 Co N10 O6'
_chemical_formula_weight 973.51
_space_group_IT_number 2
_symmetry_cell_setting triclinic
_symmetry_Int_Tables_number 2
_symmetry_space_group_name_Hall '-P 1'
_symmetry_space_group_name_H-M 'P -1'
_atom_sites_solution_hydrogens geom
_atom_sites_solution_primary direct
_atom_sites_solution_secondary difmap
_audit_creation_method SHELXL-97
_cell_angle_alpha 93.996(6)
_cell_angle_beta 98.019(6)
_cell_angle_gamma 92.232(6)
_cell_formula_units_Z 1
_cell_length_a 8.587(2)
_cell_length_b 10.268(3)
_cell_length_c 11.825(3)
_cell_measurement_reflns_used 616
_cell_measurement_temperature 150(2)
_cell_measurement_theta_max 19.5
_cell_measurement_theta_min 2.4
_cell_volume 1028.7(5)
_computing_cell_refinement 'SAINT (Bruker, 2007)'
_computing_data_collection 'APEX2 (Bruker, 2007)'
_computing_data_reduction 'SAINT (Bruker, 2007)'
_computing_molecular_graphics 'SHELXTL (Sheldrick, 2008)'
_computing_publication_material 'DIAMOND (Brandenburg, 2006)'
_computing_structure_refinement 'SHELXTL (Sheldrick, 2008)'
_computing_structure_solution 'SHELXTL (Sheldrick, 2008)'
_diffrn_ambient_temperature 150(2)
_diffrn_measured_fraction_theta_full 0.982
_diffrn_measured_fraction_theta_max 0.982
_diffrn_measurement_device_type 'Bruker SMART APEXII'
_diffrn_measurement_method \w
_diffrn_radiation_monochromator graphite
_diffrn_radiation_probe x-ray
_diffrn_radiation_type MoK\a
_diffrn_radiation_wavelength 0.71073
_diffrn_reflns_av_R_equivalents 0.1107
_diffrn_reflns_av_sigmaI/netI 0.2389
_diffrn_reflns_limit_h_max 11
_diffrn_reflns_limit_h_min -11
_diffrn_reflns_limit_k_max 12
_diffrn_reflns_limit_k_min -13
_diffrn_reflns_limit_l_max 15
_diffrn_reflns_limit_l_min -15
_diffrn_reflns_number 12181
_diffrn_reflns_theta_full 28.80
_diffrn_reflns_theta_max 28.80
_diffrn_reflns_theta_min 1.74
_diffrn_source 'fine-focus sealed tube'
_diffrn_standards_decay_% 0
_diffrn_standards_interval_count 0
_diffrn_standards_interval_time 0
_diffrn_standards_number 0
_exptl_absorpt_coefficient_mu 0.740
_exptl_absorpt_correction_T_max 0.9569
_exptl_absorpt_correction_T_min 0.9296
_exptl_absorpt_correction_type multi-scan
_exptl_absorpt_process_details 'SADABS (Sheldrick, 2003)'
_exptl_crystal_density_diffrn 1.571
_exptl_crystal_density_method 'not measured'
_exptl_crystal_F_000 497
_exptl_crystal_size_max 0.10
_exptl_crystal_size_mid 0.07
_exptl_crystal_size_min 0.06
_refine_diff_density_max 0.610
_refine_diff_density_min -0.884
_refine_diff_density_rms 0.104
_refine_ls_extinction_method none
_refine_ls_goodness_of_fit_ref 0.808
_refine_ls_hydrogen_treatment constr
_refine_ls_matrix_type full
_refine_ls_number_parameters 286
_refine_ls_number_reflns 5263
_refine_ls_number_restraints 0
_refine_ls_restrained_S_all 0.808
_refine_ls_R_factor_all 0.1853
_refine_ls_R_factor_gt 0.0663
_refine_ls_shift/su_max 0.000
_refine_ls_shift/su_mean 0.000
_refine_ls_structure_factor_coef Fsqd
_refine_ls_weighting_details 'calc w=1/[\s^2^(Fo^2^)+(0.0788P)^2^+0.0000P] where P=(Fo^2^+2Fc^2^)/3'
_refine_ls_weighting_scheme calc
_refine_ls_wR_factor_gt 0.1431
_refine_ls_wR_factor_ref 0.1745
_reflns_number_gt 1919
_reflns_number_total 5263
_reflns_threshold_expression I>2\s
_cod_data_source_file c1ce05247k.txt
_cod_data_source_block 1_hcl494
_cod_original_cell_volume 1028.7(4)
_cod_database_code 7206266

loop_
_symmetry_equiv_pos_as_xyz
'x, y, z'
'-x, -y, -z'

loop_
_atom_site_label
_atom_site_type_symbol
_atom_site_fract_x
_atom_site_fract_y
_atom_site_fract_z
_atom_site_U_iso_or_equiv
_atom_site_adp_type
_atom_site_occupancy
_atom_site_symmetry_multiplicity
_atom_site_calc_flag
_atom_site_refinement_flags
_atom_site_disorder_assembly
_atom_site_disorder_group
C1 C 0.7790(5) 0.7267(4) 0.0208(4) 0.0278(12) Uani 1 1 d . . .
H1 H 0.6933 0.6725 -0.0183 0.033 Uiso 1 1 calc R . .
C2 C 0.9137(6) 0.8988(5) 0.1070(4) 0.0325(13) Uani 1 1 d . . .
H2 H 0.9443 0.9850 0.1391 0.039 Uiso 1 1 calc R . .
C3 C 1.0050(6) 0.7948(4) 0.1052(4) 0.0310(12) Uani 1 1 d . . .
H3 H 1.1126 0.7964 0.1379 0.037 Uiso 1 1 calc R . .
C4 C 0.6303(5) 0.9287(4) 0.0255(4) 0.0292(12) Uani 1 1 d . . .
C5 C 0.4006(5) 1.0303(4) 0.0847(4) 0.0300(12) Uani 1 1 d . . .
C6 C 0.3041(6) 1.0567(5) 0.1709(4) 0.0331(13) Uani 1 1 d . . .
H6 H 0.2124 1.1047 0.1540 0.040 Uiso 1 1 calc R . .
C7 C 0.3406(6) 1.0149(5) 0.2755(5) 0.0407(14) Uani 1 1 d . . .
H7 H 0.2738 1.0330 0.3317 0.049 Uiso 1 1 calc R . .
C8 C 0.4780(6) 0.9436(5) 0.3039(5) 0.0400(14) Uani 1 1 d . . .
H8 H 0.5027 0.9160 0.3790 0.048 Uiso 1 1 calc R . .
C9 C 0.5734(6) 0.9151(5) 0.2247(4) 0.0369(13) Uani 1 1 d . . .
H9 H 0.6643 0.8671 0.2447 0.044 Uiso 1 1 calc R . .
C10 C 0.5391(6) 0.9562(4) 0.1110(4) 0.0292(12) Uani 1 1 d . . .
C11 C 1.2354(6) 0.5048(5) 0.2179(4) 0.0296(12) Uani 1 1 d . . .
H11 H 1.1556 0.4662 0.2548 0.036 Uiso 1 1 calc R . .
C12 C 1.3576(6) 0.5892(5) 0.0932(4) 0.0314(12) Uani 1 1 d . . .
H12 H 1.3780 0.6228 0.0236 0.038 Uiso 1 1 calc R . .
C13 C 1.4655(6) 0.5840(5) 0.1875(4) 0.0338(13) Uani 1 1 d . . .
H13 H 1.5738 0.6110 0.1959 0.041 Uiso 1 1 calc R . .
C14 C 1.4476(6) 0.5169(5) 0.3874(4) 0.0302(12) Uani 1 1 d . . .
C15 C 1.4008(5) 0.6042(5) 0.4709(4) 0.0300(12) Uani 1 1 d . . .
C16 C 1.3042(6) 0.7093(5) 0.4449(4) 0.0356(13) Uani 1 1 d . . .
H16 H 1.2677 0.7230 0.3672 0.043 Uiso 1 1 calc R . .
C17 C 1.2632(6) 0.7910(5) 0.5296(5) 0.0393(14) Uani 1 1 d . . .
H17 H 1.1978 0.8610 0.5103 0.047 Uiso 1 1 calc R . .
C18 C 1.3154(6) 0.7742(5) 0.6458(5) 0.0387(13) Uani 1 1 d . . .
H18 H 1.2846 0.8324 0.7038 0.046 Uiso 1 1 calc R . .
C19 C 1.4091(6) 0.6757(5) 0.6748(4) 0.0330(12) Uani 1 1 d . . .
H19 H 1.4444 0.6654 0.7534 0.040 Uiso 1 1 calc R . .
C20 C 1.4559(6) 0.5866(5) 0.5887(4) 0.0298(12) Uani 1 1 d . . .
C21 C 0.8691(7) 0.6812(5) 0.4941(5) 0.0501(16) Uani 1 1 d . . .
H21A H 0.7759 0.6467 0.5252 0.060 Uiso 1 1 calc R . .
H21B H 0.9631 0.6723 0.5514 0.060 Uiso 1 1 calc R . .
Cl1 Cl 0.88953(18) 0.58833(15) 0.36632(13) 0.0560(5) Uani 1 1 d . . .
Cl2 Cl 0.8479(2) 0.84527(17) 0.47200(15) 0.0784(6) Uani 1 1 d . . .
Co1 Co 1.0000 0.5000 0.0000 0.0235(3) Uani 1 2 d S . .
N1 N 0.7696(5) 0.8549(4) 0.0536(3) 0.0306(10) Uani 1 1 d . . .
N2 N 0.9222(4) 0.6867(4) 0.0501(3) 0.0252(10) Uani 1 1 d . . .
N3 N 1.2148(4) 0.5387(4) 0.1128(3) 0.0248(10) Uani 1 1 d . . .
N4 N 1.3877(4) 0.5326(4) 0.2679(3) 0.0287(10) Uani 1 1 d . . .
N5 N 0.8911(6) 0.2964(5) 0.1517(4) 0.0367(11) Uani 1 1 d . . .
O1 O 0.8940(4) 0.4204(3) 0.1356(3) 0.0296(8) Uani 1 1 d . . .
O2 O 0.9993(4) 0.2544(4) 0.2198(3) 0.0489(11) Uani 1 1 d . . .
O3 O 0.7826(5) 0.2238(4) 0.1012(3) 0.0461(10) Uani 1 1 d . . .

loop_
_atom_site_aniso_label
_atom_site_aniso_U_11
_atom_site_aniso_U_22
_atom_site_aniso_U_33
_atom_site_aniso_U_23
_atom_site_aniso_U_13
_atom_site_aniso_U_12
C1 0.030(3) 0.019(2) 0.034(3) -0.003(2) 0.003(2) 0.010(2)
C2 0.027(3) 0.032(3) 0.035(3) -0.005(2) -0.005(2) 0.011(2)
C3 0.030(3) 0.030(3) 0.032(3) -0.002(2) -0.002(2) 0.014(2)
C4 0.027(3) 0.023(3) 0.037(3) -0.001(2) 0.000(2) 0.012(2)
C5 0.030(3) 0.023(3) 0.034(3) -0.005(2) -0.001(2) 0.011(2)
C6 0.037(3) 0.028(3) 0.036(3) -0.002(2) 0.011(3) 0.008(2)
C7 0.043(3) 0.046(3) 0.036(4) -0.008(3) 0.017(3) 0.006(3)
C8 0.051(4) 0.038(3) 0.031(3) -0.002(3) 0.007(3) 0.012(3)
C9 0.041(3) 0.029(3) 0.042(4) 0.005(3) 0.007(3) 0.011(2)
C10 0.035(3) 0.023(3) 0.028(3) -0.004(2) 0.001(2) 0.008(2)
C11 0.024(3) 0.036(3) 0.028(3) -0.003(2) 0.001(2) 0.006(2)
C12 0.030(3) 0.038(3) 0.023(3) 0.004(2) -0.005(2) 0.003(2)
C13 0.028(3) 0.047(3) 0.027(3) 0.006(3) 0.002(3) 0.000(2)
C14 0.031(3) 0.040(3) 0.020(3) 0.007(2) 0.002(2) 0.007(2)
C15 0.027(3) 0.043(3) 0.019(3) 0.002(2) -0.003(2) 0.007(2)
C16 0.038(3) 0.041(3) 0.028(3) 0.006(3) 0.002(3) 0.010(3)
C17 0.038(3) 0.043(3) 0.039(4) 0.006(3) 0.006(3) 0.015(3)
C18 0.042(3) 0.040(3) 0.034(3) -0.007(3) 0.011(3) 0.004(3)
C19 0.033(3) 0.038(3) 0.027(3) -0.001(2) 0.001(2) 0.003(2)
C20 0.028(3) 0.040(3) 0.020(3) 0.002(2) 0.000(2) 0.004(2)
C21 0.051(4) 0.056(4) 0.045(4) -0.001(3) 0.014(3) -0.004(3)
Cl1 0.0502(10) 0.0609(10) 0.0547(10) -0.0131(8) 0.0075(8) 0.0063(8)
Cl2 0.0978(15) 0.0731(12) 0.0621(12) -0.0076(10) -0.0016(10) 0.0451(11)
Co1 0.0271(5) 0.0249(5) 0.0177(5) -0.0018(4) -0.0024(4) 0.0156(4)
N1 0.032(2) 0.025(2) 0.034(3) -0.0045(19) 0.001(2) 0.0186(19)
N2 0.025(2) 0.028(2) 0.021(2) -0.0036(18) -0.0001(18) 0.0125(18)
N3 0.029(2) 0.030(2) 0.015(2) -0.0004(18) -0.0003(18) 0.0134(19)
N4 0.026(2) 0.038(2) 0.021(2) 0.0021(19) -0.0047(19) 0.0081(19)
N5 0.043(3) 0.041(3) 0.027(3) -0.001(2) 0.009(2) 0.010(2)
O1 0.039(2) 0.0222(18) 0.029(2) 0.0010(15) 0.0073(16) 0.0123(15)
O2 0.041(2) 0.059(3) 0.049(3) 0.021(2) 0.002(2) 0.023(2)
O3 0.059(3) 0.042(2) 0.034(2) -0.0010(19) 0.000(2) -0.004(2)

loop_
_atom_type_symbol
_atom_type_description
_atom_type_scat_dispersion_real
_atom_type_scat_dispersion_imag
_atom_type_scat_source
C C 0.0033 0.0016 'International Tables Vol C Tables 4.2.6.8 and 6.1.1.4'
H H 0.0000 0.0000 'International Tables Vol C Tables 4.2.6.8 and 6.1.1.4'
N N 0.0061 0.0033 'International Tables Vol C Tables 4.2.6.8 and 6.1.1.4'
O O 0.0106 0.0060 'International Tables Vol C Tables 4.2.6.8 and 6.1.1.4'
Co Co 0.3494 0.9721 'International Tables Vol C Tables 4.2.6.8 and 6.1.1.4'
Cl Cl 0.1484 0.1585 'International Tables Vol C Tables 4.2.6.8 and 6.1.1.4'

loop_
_geom_angle_atom_site_label_1
_geom_angle_atom_site_label_2
_geom_angle_atom_site_label_3
_geom_angle
_geom_angle_site_symmetry_1
_geom_angle_site_symmetry_3
_geom_angle_publ_flag
N2 C1 N1 111.4(4) . . ?
N2 C1 H1 124.3 . . ?
N1 C1 H1 124.3 . . ?
C3 C2 N1 105.7(4) . . ?
C3 C2 H2 127.2 . . ?
N1 C2 H2 127.2 . . ?
C2 C3 N2 111.2(4) . . ?
C2 C3 H3 124.4 . . ?
N2 C3 H3 124.4 . . ?
C10 C4 C5 124.3(4) . 2_675 ?
C10 C4 N1 117.7(4) . . ?
C5 C4 N1 118.0(4) 2_675 . ?
C4 C5 C6 123.7(4) 2_675 . ?
C4 C5 C10 117.3(4) 2_675 . ?
C6 C5 C10 119.1(5) . . ?
C7 C6 C5 120.8(5) . . ?
C7 C6 H6 119.6 . . ?
C5 C6 H6 119.6 . . ?
C6 C7 C8 121.1(5) . . ?
C6 C7 H7 119.5 . . ?
C8 C7 H7 119.5 . . ?
C9 C8 C7 120.5(5) . . ?
C9 C8 H8 119.8 . . ?
C7 C8 H8 119.8 . . ?
C8 C9 C10 120.8(5) . . ?
C8 C9 H9 119.6 . . ?
C10 C9 H9 119.6 . . ?
C4 C10 C9 123.8(4) . . ?
C4 C10 C5 118.5(4) . . ?
C9 C10 C5 117.7(4) . . ?
N3 C11 N4 110.7(4) . . ?
N3 C11 H11 124.7 . . ?
N4 C11 H11 124.7 . . ?
C13 C12 N3 110.0(5) . . ?
C13 C12 H12 125.0 . . ?
N3 C12 H12 125.0 . . ?
C12 C13 N4 106.2(5) . . ?
C12 C13 H13 126.9 . . ?
N4 C13 H13 126.9 . . ?
C20 C14 C15 124.2(4) 2_866 . ?
C20 C14 N4 117.9(4) 2_866 . ?
C15 C14 N4 117.9(4) . . ?
C14 C15 C16 123.3(4) . . ?
C14 C15 C20 118.0(4) . . ?
C16 C15 C20 118.6(4) . . ?
C17 C16 C15 120.6(5) . . ?
C17 C16 H16 119.7 . . ?
C15 C16 H16 119.7 . . ?
C16 C17 C18 121.4(5) . . ?
C16 C17 H17 119.3 . . ?
C18 C17 H17 119.3 . . ?
C19 C18 C17 120.1(5) . . ?
C19 C18 H18 119.9 . . ?
C17 C18 H18 119.9 . . ?
C18 C19 C20 120.7(5) . . ?
C18 C19 H19 119.6 . . ?
C20 C19 H19 119.6 . . ?
C14 C20 C19 123.7(5) 2_866 . ?
C14 C20 C15 117.8(4) 2_866 . ?
C19 C20 C15 118.5(4) . . ?
Cl2 C21 Cl1 111.8(3) . . ?
Cl2 C21 H21A 109.3 . . ?
Cl1 C21 H21A 109.3 . . ?
Cl2 C21 H21B 109.3 . . ?
Cl1 C21 H21B 109.3 . . ?
H21A C21 H21B 107.9 . . ?
N3 Co1 N3 180.0 2_765 . ?
N3 Co1 N2 90.38(13) 2_765 2_765 ?
N3 Co1 N2 89.62(13) . 2_765 ?
N3 Co1 N2 89.62(13) 2_765 . ?
N3 Co1 N2 90.38(13) . . ?
N2 Co1 N2 180.0 2_765 . ?
N3 Co1 O1 89.94(14) 2_765 . ?
N3 Co1 O1 90.06(14) . . ?
N2 Co1 O1 91.04(13) 2_765 . ?
N2 Co1 O1 88.97(13) . . ?
N3 Co1 O1 90.06(14) 2_765 2_765 ?
N3 Co1 O1 89.94(14) . 2_765 ?
N2 Co1 O1 88.96(13) 2_765 2_765 ?
N2 Co1 O1 91.04(13) . 2_765 ?
O1 Co1 O1 180.0 . 2_765 ?
C2 N1 C1 107.4(4) . . ?
C2 N1 C4 128.5(4) . . ?
C1 N1 C4 124.0(4) . . ?
C1 N2 C3 104.4(4) . . ?
C1 N2 Co1 124.9(3) . . ?
C3 N2 Co1 130.4(3) . . ?
C11 N3 C12 106.1(4) . . ?
C11 N3 Co1 123.1(3) . . ?
C12 N3 Co1 130.6(3) . . ?
C13 N4 C11 107.0(4) . . ?
C13 N4 C14 127.9(4) . . ?
C11 N4 C14 125.0(4) . . ?
O3 N5 O2 121.7(5) . . ?
O3 N5 O1 119.6(4) . . ?
O2 N5 O1 118.6(5) . . ?
N5 O1 Co1 122.7(3) . . ?

loop_
_geom_bond_atom_site_label_1
_geom_bond_atom_site_label_2
_geom_bond_distance
_geom_bond_site_symmetry_2
_geom_bond_publ_flag
C1 N2 1.320(5) . ?
C1 N1 1.355(5) . ?
C1 H1 0.9500 . ?
C2 C3 1.350(6) . ?
C2 N1 1.354(6) . ?
C2 H2 0.9500 . ?
C3 N2 1.368(6) . ?
C3 H3 0.9500 . ?
C4 C10 1.384(6) . ?
C4 C5 1.390(6) 2_675 ?
C4 N1 1.452(5) . ?
C5 C4 1.390(6) 2_675 ?
C5 C6 1.420(6) . ?
C5 C10 1.446(6) . ?
C6 C7 1.338(7) . ?
C6 H6 0.9500 . ?
C7 C8 1.425(7) . ?
C7 H7 0.9500 . ?
C8 C9 1.353(7) . ?
C8 H8 0.9500 . ?
C9 C10 1.431(7) . ?
C9 H9 0.9500 . ?
C11 N3 1.305(6) . ?
C11 N4 1.369(6) . ?
C11 H11 0.9500 . ?
C12 C13 1.352(6) . ?
C12 N3 1.368(6) . ?
C12 H12 0.9500 . ?
C13 N4 1.360(6) . ?
C13 H13 0.9500 . ?
C14 C20 1.393(6) 2_866 ?
C14 C15 1.399(6) . ?
C14 N4 1.456(6) . ?
C15 C16 1.412(6) . ?
C15 C20 1.433(6) . ?
C16 C17 1.355(7) . ?
C16 H16 0.9500 . ?
C17 C18 1.409(7) . ?
C17 H17 0.9500 . ?
C18 C19 1.351(6) . ?
C18 H18 0.9500 . ?
C19 C20 1.431(6) . ?
C19 H19 0.9500 . ?
C20 C14 1.393(6) 2_866 ?
C21 Cl2 1.735(6) . ?
C21 Cl1 1.763(5) . ?
C21 H21A 0.9900 . ?
C21 H21B 0.9900 . ?
Co1 N3 2.126(4) 2_765 ?
Co1 N3 2.126(4) . ?
Co1 N2 2.127(3) 2_765 ?
Co1 N2 2.127(3) . ?
Co1 O1 2.145(3) . ?
Co1 O1 2.145(3) 2_765 ?
N5 O3 1.229(5) . ?
N5 O2 1.252(5) . ?
N5 O1 1.301(5) . ?
